data_4087716
loop_
_publ_author_name
'Nesbit, Mark A.'
'Suess, Daniel L. M.'
'Peters, Jonas C.'

_publ_section_title
;
 E--H Bond Activations and Hydrosilylation Catalysis with Iron and Cobalt
 Metalloboranes
;
_journal_issue 19
_journal_name_full Organometallics
_journal_page_first 4741
_journal_paper_doi 10.1021/acs.organomet.5b00530
_journal_volume 34
_journal_year 2015
_chemical_formula_moiety 'C30 H41 B Br Co P2'
_chemical_formula_sum 'C30 H41 B Br Co P2'
_chemical_formula_weight 613.22
_space_group_crystal_system monoclinic
_space_group_IT_number 15
_space_group_name_Hall '-C 2yc'
_space_group_name_H-M_alt 'C 1 2/c 1'
_atom_sites_solution_hydrogens geom
_audit_creation_date 2015-06-12
_audit_creation_method
;
Olex2 1.2
(compiled 2015.01.26 svn.r3150 for OlexSys, GUI svn.r4998)
;
_cell_angle_alpha 90
_cell_angle_beta 104.505(3)
_cell_angle_gamma 90
_cell_formula_units_Z 8
_cell_length_a 18.8235(11)
_cell_length_b 9.9502(6)
_cell_length_c 31.4070(19)
_cell_measurement_reflns_used 9015
_cell_measurement_temperature 100(2)
_cell_measurement_theta_max 44.23
_cell_measurement_theta_min 2.83
_cell_volume 5695.0(6)
_computing_molecular_graphics 'Olex2 (Dolomanov et al., 2009)'
_computing_publication_material 'Olex2 (Dolomanov et al., 2009)'
_computing_structure_refinement 'ShelXL (Sheldrick, 2008)'
_diffrn_ambient_temperature 100.15
_diffrn_measured_fraction_theta_full 1.000
_diffrn_measured_fraction_theta_max 0.995
_diffrn_measurement_device_type 'Bruker APEX-II CCD'
_diffrn_measurement_method '\f and \w scans'
_diffrn_radiation_monochromator graphite
_diffrn_radiation_type MoK\a
_diffrn_radiation_wavelength 0.71073
_diffrn_reflns_av_R_equivalents 0.0498
_diffrn_reflns_av_unetI/netI 0.0247
_diffrn_reflns_Laue_measured_fraction_full 1.000
_diffrn_reflns_Laue_measured_fraction_max 0.995
_diffrn_reflns_limit_h_max 38
_diffrn_reflns_limit_h_min -38
_diffrn_reflns_limit_k_max 20
_diffrn_reflns_limit_k_min -20
_diffrn_reflns_limit_l_max 64
_diffrn_reflns_limit_l_min -64
_diffrn_reflns_number 292279
_diffrn_reflns_point_group_measured_fraction_full 1.000
_diffrn_reflns_point_group_measured_fraction_max 0.995
_diffrn_reflns_theta_full 26.000
_diffrn_reflns_theta_max 46.488
_diffrn_reflns_theta_min 2.235
_diffrn_standards_number 0
_exptl_absorpt_coefficient_mu 2.136
_exptl_absorpt_correction_type none
_exptl_crystal_colour brown
_exptl_crystal_density_diffrn 1.430
_exptl_crystal_description block
_exptl_crystal_F_000 2544
_exptl_crystal_size_max 0.31
_exptl_crystal_size_mid 0.3
_exptl_crystal_size_min 0.29
_refine_diff_density_max 0.675
_refine_diff_density_min -0.674
_refine_diff_density_rms 0.077
_refine_ls_extinction_method none
_refine_ls_goodness_of_fit_ref 1.079
_refine_ls_hydrogen_treatment constr
_refine_ls_matrix_type full
_refine_ls_number_parameters 324
_refine_ls_number_reflns 25218
_refine_ls_number_restraints 0
_refine_ls_restrained_S_all 1.079
_refine_ls_R_factor_all 0.0432
_refine_ls_R_factor_gt 0.0294
_refine_ls_shift/su_max 0.006
_refine_ls_shift/su_mean 0.000
_refine_ls_structure_factor_coef Fsqd
_refine_ls_weighting_details
;
 w=1/[\s^2^(Fo^2^)+(0.0240P)^2^+3.2479P]
 where P=(Fo^2^+2Fc^2^)/3
;
_refine_ls_weighting_scheme calc
_refine_ls_wR_factor_gt 0.0628
_refine_ls_wR_factor_ref 0.0668
_reflns_Friedel_coverage 0.000
_reflns_number_gt 20687
_reflns_number_total 25218
_reflns_threshold_expression 'I > 2\s(I)'
_cod_data_source_file om5b00530_si_002.cif
_cod_data_source_block compound2Br
_cod_database_code 4087716
_shelxl_version_number 2013-2
_shelx_space_group_comment
;
The symmetry employed for this shelxl refinement is uniquely defined
by the following loop, which should always be used as a source of
symmetry information in preference to the above space-group names.
They are only intended as comments.
;
_olex2_refinement_description
;
1. Fixed Uiso
 At 1.2 times of:
  All C(H) groups
 At 1.5 times of:
  All C(H,H,H) groups
2.a Ternary CH refined with riding coordinates:
 C10(H10), C22(H22), C19(H19), C7(H7)
2.b Aromatic/amide H refined with riding coordinates:
 C26(H26), C30(H30), C28(H28), C18(H18), C29(H29), C15(H15), C17(H17), C4(H4),
 C6(H6), C3(H3), C5(H5), C16(H16), C27(H27)
2.c Idealised Me refined as rotating group:
 C21(H21A,H21B,H21C), C24(H24A,H24B,H24C), C23(H23A,H23B,H23C), C20(H20A,H20B,
 H20C), C12(H12A,H12B,H12C), C11(H11A,H11B,H11C), C9(H9A,H9B,H9C), C8(H8A,H8B,
 H8C)
;
_olex2_submission_special_instructions 'No special instructions were received'

loop_
_space_group_symop_operation_xyz
'x, y, z'
'-x, y, -z+1/2'
'x+1/2, y+1/2, z'
'-x+1/2, y+1/2, -z+1/2'
'-x, -y, -z'
'x, -y, z-1/2'
'-x+1/2, -y+1/2, -z'
'x+1/2, -y+1/2, z-1/2'

loop_
_atom_site_label
_atom_site_type_symbol
_atom_site_fract_x
_atom_site_fract_y
_atom_site_fract_z
_atom_site_U_iso_or_equiv
_atom_site_adp_type
_atom_site_occupancy
_atom_site_site_symmetry_order
_atom_site_calc_flag
_atom_site_refinement_flags_posn
Co1 Co 0.64045(2) 0.27963(2) 0.60899(2) 0.00838(1) Uani 1 1 d .
Br1 Br 0.58668(2) 0.49246(2) 0.58839(2) 0.01622(2) Uani 1 1 d .
P2 P 0.61483(2) 0.21684(2) 0.67368(2) 0.00903(2) Uani 1 1 d .
P1 P 0.76486(2) 0.26333(2) 0.61477(2) 0.00916(2) Uani 1 1 d .
C2 C 0.72699(3) 0.01593(6) 0.58425(2) 0.01098(8) Uani 1 1 d .
C1 C 0.78075(3) 0.11488(6) 0.58549(2) 0.01127(8) Uani 1 1 d .
C10 C 0.83265(3) 0.23735(7) 0.66892(2) 0.01200(8) Uani 1 1 d .
H10 H 0.8187 0.2984 0.6908 0.014 Uiso 1 1 calc R
C25 C 0.58821(3) 0.10868(6) 0.56547(2) 0.01031(8) Uani 1 1 d .
C22 C 0.52724(4) 0.26712(7) 0.68642(2) 0.01265(9) Uani 1 1 d .
H22 H 0.5249 0.2222 0.7145 0.015 Uiso 1 1 calc R
C19 C 0.68732(3) 0.26855(6) 0.72323(2) 0.01160(8) Uani 1 1 d .
H19 H 0.7312 0.2121 0.7231 0.014 Uiso 1 1 calc R
C21 C 0.71101(4) 0.41482(7) 0.71945(2) 0.01447(10) Uani 1 1 d .
H21A H 0.6736 0.4755 0.7253 0.022 Uiso 1 1 calc GR
H21B H 0.7168 0.4310 0.6897 0.022 Uiso 1 1 calc GR
H21C H 0.7578 0.4312 0.7409 0.022 Uiso 1 1 calc GR
C13 C 0.61416(3) 0.03425(6) 0.67537(2) 0.01069(8) Uani 1 1 d .
C26 C 0.51452(4) 0.07833(7) 0.56547(2) 0.01350(9) Uani 1 1 d .
H26 H 0.5052 0.0237 0.5883 0.016 Uiso 1 1 calc R
C14 C 0.63835(3) -0.03009(6) 0.64146(2) 0.01057(8) Uani 1 1 d .
C30 C 0.59833(4) 0.19220(7) 0.53113(2) 0.01269(9) Uani 1 1 d .
H30 H 0.6468 0.2122 0.5292 0.015 Uiso 1 1 calc R
C28 C 0.46785(4) 0.21247(8) 0.50061(2) 0.01751(11) Uani 1 1 d .
H28 H 0.4274 0.2479 0.4791 0.021 Uiso 1 1 calc R
C24 C 0.46149(4) 0.21955(9) 0.65051(3) 0.02017(13) Uani 1 1 d .
H24A H 0.4160 0.2449 0.6583 0.030 Uiso 1 1 calc GR
H24B H 0.4634 0.1216 0.6477 0.030 Uiso 1 1 calc GR
H24C H 0.4628 0.2616 0.6225 0.030 Uiso 1 1 calc GR
C7 C 0.80238(4) 0.40790(7) 0.59078(2) 0.01399(9) Uani 1 1 d .
H7 H 0.8552 0.3902 0.5922 0.017 Uiso 1 1 calc R
C23 C 0.52171(4) 0.41894(7) 0.69275(3) 0.01713(11) Uani 1 1 d .
H23A H 0.5287 0.4658 0.6667 0.026 Uiso 1 1 calc GR
H23B H 0.5597 0.4473 0.7186 0.026 Uiso 1 1 calc GR
H23C H 0.4732 0.4409 0.6970 0.026 Uiso 1 1 calc GR
B1 B 0.65574(4) 0.05160(7) 0.60140(2) 0.01032(9) Uani 1 1 d .
C20 C 0.67023(4) 0.24385(8) 0.76773(2) 0.01667(11) Uani 1 1 d .
H20A H 0.7127 0.2698 0.7914 0.025 Uiso 1 1 calc GR
H20B H 0.6595 0.1483 0.7706 0.025 Uiso 1 1 calc GR
H20C H 0.6276 0.2976 0.7697 0.025 Uiso 1 1 calc GR
C12 C 0.82793(4) 0.09264(7) 0.68461(2) 0.01440(10) Uani 1 1 d .
H12A H 0.8479 0.0313 0.6661 0.022 Uiso 1 1 calc GR
H12B H 0.7765 0.0697 0.6825 0.022 Uiso 1 1 calc GR
H12C H 0.8563 0.0844 0.7152 0.022 Uiso 1 1 calc GR
C18 C 0.59267(4) -0.04029(7) 0.70786(2) 0.01378(9) Uani 1 1 d .
H18 H 0.5753 0.0046 0.7300 0.017 Uiso 1 1 calc R
C29 C 0.53872(4) 0.24632(8) 0.49977(2) 0.01668(11) Uani 1 1 d .
H29 H 0.5470 0.3062 0.4780 0.020 Uiso 1 1 calc R
C15 C 0.64177(4) -0.17108(6) 0.64272(2) 0.01519(10) Uani 1 1 d .
H15 H 0.6587 -0.2174 0.6207 0.018 Uiso 1 1 calc R
C17 C 0.59668(4) -0.17980(7) 0.70787(2) 0.01528(10) Uani 1 1 d .
H17 H 0.5827 -0.2302 0.7301 0.018 Uiso 1 1 calc R
C4 C 0.80102(4) -0.13377(7) 0.55116(2) 0.01687(11) Uani 1 1 d .
H4 H 0.8077 -0.2195 0.5395 0.020 Uiso 1 1 calc R
C6 C 0.84329(4) 0.09088(7) 0.57006(2) 0.01518(10) Uani 1 1 d .
H6 H 0.8784 0.1602 0.5712 0.018 Uiso 1 1 calc R
C11 C 0.91249(4) 0.26817(9) 0.66902(3) 0.01869(12) Uani 1 1 d .
H11A H 0.9445 0.2470 0.6980 0.028 Uiso 1 1 calc GR
H11B H 0.9172 0.3636 0.6626 0.028 Uiso 1 1 calc GR
H11C H 0.9268 0.2136 0.6466 0.028 Uiso 1 1 calc GR
C3 C 0.73850(4) -0.10915(7) 0.56613(2) 0.01443(10) Uani 1 1 d .
H3 H 0.7029 -0.1782 0.5641 0.017 Uiso 1 1 calc R
C5 C 0.85385(4) -0.03427(8) 0.55313(2) 0.01747(11) Uani 1 1 d .
H5 H 0.8965 -0.0519 0.5430 0.021 Uiso 1 1 calc R
C16 C 0.62113(4) -0.24490(7) 0.67520(3) 0.01653(11) Uani 1 1 d .
H16 H 0.6238 -0.3402 0.6750 0.020 Uiso 1 1 calc R
C9 C 0.76092(4) 0.42698(8) 0.54270(2) 0.01889(12) Uani 1 1 d .
H9A H 0.7089 0.4436 0.5409 0.028 Uiso 1 1 calc GR
H9B H 0.7658 0.3457 0.5260 0.028 Uiso 1 1 calc GR
H9C H 0.7815 0.5039 0.5304 0.028 Uiso 1 1 calc GR
C27 C 0.45583(4) 0.12610(8) 0.53312(2) 0.01668(11) Uani 1 1 d .
H27 H 0.4073 0.1000 0.5331 0.020 Uiso 1 1 calc R
C8 C 0.79692(5) 0.53455(7) 0.61753(3) 0.01906(12) Uani 1 1 d .
H8A H 0.8181 0.6109 0.6053 0.029 Uiso 1 1 calc GR
H8B H 0.8239 0.5206 0.6482 0.029 Uiso 1 1 calc GR
H8C H 0.7453 0.5532 0.6162 0.029 Uiso 1 1 calc GR

loop_
_atom_site_aniso_label
_atom_site_aniso_U_11
_atom_site_aniso_U_22
_atom_site_aniso_U_33
_atom_site_aniso_U_23
_atom_site_aniso_U_13
_atom_site_aniso_U_12
Co1 0.00818(3) 0.00725(3) 0.00949(3) 0.00014(2) 0.00178(2) 0.00001(2)
Br1 0.02093(3) 0.00975(2) 0.01707(3) 0.00167(2) 0.00308(2) 0.00470(2)
P2 0.00857(6) 0.00858(5) 0.01026(5) -0.00012(4) 0.00296(4) -0.00004(4)
P1 0.00833(6) 0.00976(5) 0.00937(5) 0.00069(4) 0.00217(4) -0.00113(4)
C2 0.0106(2) 0.01038(19) 0.0119(2) -0.00020(15) 0.00264(16) 0.00131(16)
C1 0.0102(2) 0.0131(2) 0.0110(2) 0.00002(16) 0.00350(16) 0.00051(16)
C10 0.0093(2) 0.0149(2) 0.0113(2) 0.00115(16) 0.00154(16) -0.00031(17)
C25 0.0096(2) 0.01019(18) 0.01089(19) -0.00160(15) 0.00223(16) -0.00049(15)
C22 0.0099(2) 0.0143(2) 0.0146(2) -0.00094(17) 0.00465(17) 0.00025(17)
C19 0.0106(2) 0.0121(2) 0.0118(2) -0.00092(16) 0.00231(16) 0.00036(16)
C21 0.0137(2) 0.0129(2) 0.0164(2) -0.00291(18) 0.00315(19) -0.00129(18)
C13 0.0104(2) 0.00956(18) 0.0123(2) 0.00116(15) 0.00323(16) -0.00076(15)
C26 0.0105(2) 0.0151(2) 0.0149(2) -0.00019(18) 0.00300(18) -0.00080(18)
C14 0.0103(2) 0.00858(17) 0.0126(2) 0.00063(15) 0.00245(16) -0.00032(15)
C30 0.0116(2) 0.0142(2) 0.0118(2) 0.00047(17) 0.00207(17) -0.00082(17)
C28 0.0133(2) 0.0212(3) 0.0157(2) -0.0001(2) -0.00075(19) 0.0024(2)
C24 0.0104(2) 0.0256(3) 0.0240(3) -0.0076(3) 0.0033(2) -0.0012(2)
C7 0.0127(2) 0.0148(2) 0.0140(2) 0.00316(18) 0.00249(18) -0.00412(18)
C23 0.0139(3) 0.0158(2) 0.0225(3) -0.0028(2) 0.0061(2) 0.0032(2)
B1 0.0102(2) 0.0091(2) 0.0117(2) -0.00014(17) 0.00284(18) 0.00001(18)
C20 0.0179(3) 0.0202(3) 0.0117(2) 0.00014(19) 0.0032(2) 0.0001(2)
C12 0.0130(2) 0.0159(2) 0.0138(2) 0.00372(18) 0.00236(18) 0.00241(19)
C18 0.0140(2) 0.0137(2) 0.0141(2) 0.00253(17) 0.00444(19) -0.00199(18)
C29 0.0158(3) 0.0194(3) 0.0136(2) 0.0031(2) 0.0012(2) 0.0007(2)
C15 0.0191(3) 0.00855(19) 0.0186(3) 0.00106(17) 0.0060(2) 0.00024(18)
C17 0.0145(2) 0.0138(2) 0.0167(2) 0.00534(19) 0.0024(2) -0.00293(19)
C4 0.0193(3) 0.0157(2) 0.0168(3) -0.00040(19) 0.0067(2) 0.0063(2)
C6 0.0125(2) 0.0194(3) 0.0151(2) -0.0006(2) 0.00634(19) 0.0006(2)
C11 0.0099(2) 0.0276(3) 0.0174(3) 0.0037(2) 0.0013(2) -0.0025(2)
C3 0.0158(3) 0.0115(2) 0.0166(2) -0.00104(18) 0.0052(2) 0.00211(18)
C5 0.0160(3) 0.0215(3) 0.0168(3) 0.0000(2) 0.0077(2) 0.0056(2)
C16 0.0190(3) 0.0094(2) 0.0205(3) 0.00397(19) 0.0038(2) -0.00109(19)
C9 0.0198(3) 0.0225(3) 0.0136(2) 0.0055(2) 0.0028(2) -0.0049(2)
C27 0.0097(2) 0.0209(3) 0.0184(3) -0.0013(2) 0.00150(19) -0.0005(2)
C8 0.0202(3) 0.0131(2) 0.0219(3) 0.0007(2) 0.0016(2) -0.0064(2)

loop_
_atom_type_symbol
_atom_type_description
_atom_type_scat_dispersion_real
_atom_type_scat_dispersion_imag
_atom_type_scat_source
C C 0.0033 0.0016 'International Tables Vol C Tables 4.2.6.8 and 6.1.1.4'
H H 0.0000 0.0000 'International Tables Vol C Tables 4.2.6.8 and 6.1.1.4'
B B 0.0013 0.0007 'International Tables Vol C Tables 4.2.6.8 and 6.1.1.4'
Br Br -0.2901 2.4595 'International Tables Vol C Tables 4.2.6.8 and 6.1.1.4'
Co Co 0.3494 0.9721 'International Tables Vol C Tables 4.2.6.8 and 6.1.1.4'
P P 0.1023 0.0942 'International Tables Vol C Tables 4.2.6.8 and 6.1.1.4'

loop_
_geom_angle_atom_site_label_1
_geom_angle_atom_site_label_2
_geom_angle_atom_site_label_3
_geom_angle
P2 Co1 Br1 108.430(6)
P2 Co1 P1 110.244(7)
P2 Co1 B1 83.267(18)
P1 Co1 Br1 116.125(6)
C25 Co1 Br1 114.760(16)
C25 Co1 P2 100.123(17)
C25 Co1 P1 105.973(16)
C25 Co1 B1 40.54(2)
B1 Co1 Br1 155.201(18)
B1 Co1 P1 77.800(18)
C22 P2 Co1 120.83(2)
C22 P2 C19 104.41(3)
C19 P2 Co1 113.08(2)
C13 P2 Co1 107.65(2)
C13 P2 C22 104.46(3)
C13 P2 C19 105.08(3)
C1 P1 Co1 108.17(2)
C1 P1 C10 100.82(3)
C1 P1 C7 107.51(3)
C10 P1 Co1 121.91(2)
C7 P1 Co1 113.44(2)
C7 P1 C10 103.61(3)
C1 C2 B1 119.48(5)
C1 C2 C3 116.61(6)
C3 C2 B1 123.86(6)
C2 C1 P1 112.18(4)
C6 C1 P1 125.22(5)
C6 C1 C2 122.18(6)
P1 C10 H10 107.7
C12 C10 P1 109.94(4)
C12 C10 H10 107.7
C12 C10 C11 108.86(6)
C11 C10 P1 114.78(5)
C11 C10 H10 107.7
C26 C25 Co1 116.07(4)
C26 C25 B1 122.36(6)
C30 C25 Co1 84.08(4)
C30 C25 C26 116.36(6)
C30 C25 B1 121.27(5)
B1 C25 Co1 71.73(3)
P2 C22 H22 107.9
C24 C22 P2 110.87(5)
C24 C22 H22 107.9
C24 C22 C23 109.46(6)
C23 C22 P2 112.72(5)
C23 C22 H22 107.9
P2 C19 H19 106.0
C21 C19 P2 111.27(4)
C21 C19 H19 106.0
C20 C19 P2 116.11(5)
C20 C19 H19 106.0
C20 C19 C21 110.75(5)
C19 C21 H21A 109.5
C19 C21 H21B 109.5
C19 C21 H21C 109.5
H21A C21 H21B 109.5
H21A C21 H21C 109.5
H21B C21 H21C 109.5
C14 C13 P2 115.16(4)
C18 C13 P2 123.78(5)
C18 C13 C14 121.05(6)
C25 C26 H26 119.1
C27 C26 C25 121.82(6)
C27 C26 H26 119.1
C13 C14 B1 122.09(5)
C15 C14 C13 116.92(6)
C15 C14 B1 120.86(6)
C25 C30 H30 119.2
C29 C30 C25 121.69(6)
C29 C30 H30 119.2
C29 C28 H28 120.1
C29 C28 C27 119.86(7)
C27 C28 H28 120.1
C22 C24 H24A 109.5
C22 C24 H24B 109.5
C22 C24 H24C 109.5
H24A C24 H24B 109.5
H24A C24 H24C 109.5
H24B C24 H24C 109.5
P1 C7 H7 108.8
C9 C7 P1 110.34(5)
C9 C7 H7 108.8
C9 C7 C8 110.60(6)
C8 C7 P1 109.41(5)
C8 C7 H7 108.8
C22 C23 H23A 109.5
C22 C23 H23B 109.5
C22 C23 H23C 109.5
H23A C23 H23B 109.5
H23A C23 H23C 109.5
H23B C23 H23C 109.5
C2 B1 Co1 112.86(4)
C25 B1 Co1 67.74(3)
C25 B1 C2 115.49(5)
C25 B1 C14 117.28(5)
C14 B1 Co1 111.29(4)
C14 B1 C2 120.31(5)
C19 C20 H20A 109.5
C19 C20 H20B 109.5
C19 C20 H20C 109.5
H20A C20 H20B 109.5
H20A C20 H20C 109.5
H20B C20 H20C 109.5
C10 C12 H12A 109.5
C10 C12 H12B 109.5
C10 C12 H12C 109.5
H12A C12 H12B 109.5
H12A C12 H12C 109.5
H12B C12 H12C 109.5
C13 C18 H18 119.9
C17 C18 C13 120.23(6)
C17 C18 H18 119.9
C30 C29 H29 120.0
C28 C29 C30 119.97(7)
C28 C29 H29 120.0
C14 C15 H15 119.0
C16 C15 C14 121.98(7)
C16 C15 H15 119.0
C18 C17 H17 120.2
C16 C17 C18 119.65(6)
C16 C17 H17 120.2
C3 C4 H4 119.6
C5 C4 H4 119.6
C5 C4 C3 120.90(6)
C1 C6 H6 120.0
C5 C6 C1 119.91(7)
C5 C6 H6 120.0
C10 C11 H11A 109.5
C10 C11 H11B 109.5
C10 C11 H11C 109.5
H11A C11 H11B 109.5
H11A C11 H11C 109.5
H11B C11 H11C 109.5
C2 C3 H3 119.3
C4 C3 C2 121.34(6)
C4 C3 H3 119.3
C4 C5 H5 120.5
C6 C5 C4 119.05(6)
C6 C5 H5 120.5
C15 C16 H16 119.9
C17 C16 C15 120.15(6)
C17 C16 H16 119.9
C7 C9 H9A 109.5
C7 C9 H9B 109.5
C7 C9 H9C 109.5
H9A C9 H9B 109.5
H9A C9 H9C 109.5
H9B C9 H9C 109.5
C26 C27 C28 120.17(7)
C26 C27 H27 119.9
C28 C27 H27 119.9
C7 C8 H8A 109.5
C7 C8 H8B 109.5
C7 C8 H8C 109.5
H8A C8 H8B 109.5
H8A C8 H8C 109.5
H8B C8 H8C 109.5

loop_
_geom_bond_atom_site_label_1
_geom_bond_atom_site_label_2
_geom_bond_distance
Co1 Br1 2.36636(15)
Co1 P2 2.2895(2)
Co1 P1 2.3088(2)
Co1 C25 2.2485(6)
Co1 B1 2.3071(7)
P2 C22 1.8598(6)
P2 C19 1.8666(7)
P2 C13 1.8176(6)
P1 C1 1.8042(6)
P1 C10 1.8710(6)
P1 C7 1.8445(6)
C2 C1 1.4054(9)
C2 B1 1.6053(9)
C2 C3 1.4077(9)
C1 C6 1.4013(9)
C10 H10 1.0000
C10 C12 1.5316(9)
C10 C11 1.5332(10)
C25 C26 1.4195(9)
C25 C30 1.4119(9)
C25 B1 1.5791(9)
C22 H22 1.0000
C22 C24 1.5259(10)
C22 C23 1.5306(10)
C19 H19 1.0000
C19 C21 1.5355(9)
C19 C20 1.5306(9)
C21 H21A 0.9800
C21 H21B 0.9800
C21 H21C 0.9800
C13 C14 1.4123(9)
C13 C18 1.4004(9)
C26 H26 0.9500
C26 C27 1.3841(10)
C14 B1 1.5991(9)
C14 C15 1.4045(8)
C30 H30 0.9500
C30 C29 1.4019(10)
C28 H28 0.9500
C28 C29 1.3826(11)
C28 C27 1.3959(11)
C24 H24A 0.9800
C24 H24B 0.9800
C24 H24C 0.9800
C7 H7 1.0000
C7 C9 1.5282(10)
C7 C8 1.5323(11)
C23 H23A 0.9800
C23 H23B 0.9800
C23 H23C 0.9800
C20 H20A 0.9800
C20 H20B 0.9800
C20 H20C 0.9800
C12 H12A 0.9800
C12 H12B 0.9800
C12 H12C 0.9800
C18 H18 0.9500
C18 C17 1.3902(10)
C29 H29 0.9500
C15 H15 0.9500
C15 C16 1.3891(10)
C17 H17 0.9500
C17 C16 1.3858(11)
C4 H4 0.9500
C4 C3 1.3940(10)
C4 C5 1.3935(12)
C6 H6 0.9500
C6 C5 1.3878(10)
C11 H11A 0.9800
C11 H11B 0.9800
C11 H11C 0.9800
C3 H3 0.9500
C5 H5 0.9500
C16 H16 0.9500
C9 H9A 0.9800
C9 H9B 0.9800
C9 H9C 0.9800
C27 H27 0.9500
C8 H8A 0.9800
C8 H8B 0.9800
C8 H8C 0.9800

loop_
_geom_torsion_atom_site_label_1
_geom_torsion_atom_site_label_2
_geom_torsion_atom_site_label_3
_geom_torsion_atom_site_label_4
_geom_torsion
Co1 P2 C22 C24 56.60(6)
Co1 P2 C22 C23 -66.51(5)
Co1 P2 C19 C21 45.65(5)
Co1 P2 C19 C20 173.54(4)
Co1 P2 C13 C14 8.13(5)
Co1 P2 C13 C18 -172.84(5)
Co1 P1 C1 C2 -27.58(5)
Co1 P1 C1 C6 159.78(5)
Co1 P1 C10 C12 73.38(5)
Co1 P1 C10 C11 -163.52(5)
Co1 P1 C7 C9 -55.97(6)
Co1 P1 C7 C8 65.94(5)
Co1 C25 C26 C27 97.66(7)
Co1 C25 C30 C29 -113.82(6)
Co1 C25 B1 C2 -105.65(5)
Co1 C25 B1 C14 103.32(5)
P2 C13 C14 B1 -7.02(8)
P2 C13 C14 C15 177.24(5)
P2 C13 C18 C17 -177.26(5)
P1 C1 C6 C5 171.50(6)
C2 C1 C6 C5 -0.45(10)
C1 P1 C10 C12 -46.17(5)
C1 P1 C10 C11 76.94(6)
C1 P1 C7 C9 63.59(6)
C1 P1 C7 C8 -174.51(5)
C1 C2 B1 Co1 14.83(7)
C1 C2 B1 C25 90.09(7)
C1 C2 B1 C14 -119.82(6)
C1 C2 C3 C4 1.38(10)
C1 C6 C5 C4 1.01(11)
C10 P1 C1 C2 101.41(5)
C10 P1 C1 C6 -71.23(6)
C10 P1 C7 C9 169.79(5)
C10 P1 C7 C8 -68.30(5)
C25 C26 C27 C28 -3.52(11)
C25 C30 C29 C28 -3.49(11)
C22 P2 C19 C21 -87.57(5)
C22 P2 C19 C20 40.33(6)
C22 P2 C13 C14 137.73(5)
C22 P2 C13 C18 -43.24(6)
C19 P2 C22 C24 -174.73(5)
C19 P2 C22 C23 62.16(6)
C19 P2 C13 C14 -112.65(5)
C19 P2 C13 C18 66.37(6)
C13 P2 C22 C24 -64.63(6)
C13 P2 C22 C23 172.26(5)
C13 P2 C19 C21 162.79(4)
C13 P2 C19 C20 -69.32(5)
C13 C14 B1 Co1 2.23(8)
C13 C14 B1 C2 137.52(6)
C13 C14 B1 C25 -72.90(8)
C13 C14 C15 C16 1.19(10)
C13 C18 C17 C16 -0.88(11)
C26 C25 C30 C29 2.40(9)
C26 C25 B1 Co1 -109.80(6)
C26 C25 B1 C2 144.55(6)
C26 C25 B1 C14 -6.48(9)
C14 C13 C18 C17 1.70(10)
C14 C15 C16 C17 -0.42(12)
C30 C25 C26 C27 1.09(10)
C30 C25 B1 Co1 70.88(5)
C30 C25 B1 C2 -34.77(8)
C30 C25 B1 C14 174.20(6)
C7 P1 C1 C2 -150.43(5)
C7 P1 C1 C6 36.93(7)
C7 P1 C10 C12 -157.36(5)
C7 P1 C10 C11 -34.26(6)
B1 C2 C1 P1 8.61(7)
B1 C2 C1 C6 -178.49(6)
B1 C2 C3 C4 179.03(6)
B1 C25 C26 C27 -178.26(6)
B1 C25 C30 C29 -178.24(6)
B1 C14 C15 C16 -174.61(7)
C18 C13 C14 B1 173.93(6)
C18 C13 C14 C15 -1.81(9)
C18 C17 C16 C15 0.24(11)
C29 C28 C27 C26 2.43(11)
C15 C14 B1 Co1 177.81(5)
C15 C14 B1 C2 -46.90(9)
C15 C14 B1 C25 102.67(7)
C3 C2 C1 P1 -173.64(5)
C3 C2 C1 C6 -0.74(9)
C3 C2 B1 Co1 -162.75(5)
C3 C2 B1 C25 -87.49(7)
C3 C2 B1 C14 62.59(9)
C3 C4 C5 C6 -0.37(11)
C5 C4 C3 C2 -0.87(11)
C27 C28 C29 C30 1.01(11)
